data_7705346
loop_
_publ_author_name
'Zhao, Dan'
'Li, Ya-Nan'
'Fan, Yan-Ping'
'Liu, Bao-Zhong'
'Zhang, Shi-Rui'
'Zhang, Rui-Juan'

_publ_section_title
;
 Crystal structure, theoretical studies and luminescent properties of a
 new borate Na<sub>3</sub>GdB<sub>8</sub>O<sub>15</sub> with
 one-dimensional broad-banded anionic framework.
;
_journal_issue 37
_journal_name_full 'Dalton transactions (Cambridge, England : 2003)'
_journal_page_first 13167
_journal_page_last 13175
_journal_paper_doi 10.1039/d0dt02586k
_journal_volume 49
_journal_year 2020
_chemical_formula_sum 'B8 Gd Na3 O15'
_chemical_formula_weight 552.70
_space_group_crystal_system triclinic
_space_group_IT_number 2
_space_group_name_Hall '-P 1'
_space_group_name_H-M_alt 'P -1'
_audit_creation_method SHELXL-2016/6
_audit_update_record
;
2020-07-04 deposited with the CCDC.	2020-09-03 downloaded from the CCDC.
;
_cell_angle_alpha 90.5190(10)
_cell_angle_beta 100.6450(10)
_cell_angle_gamma 113.5230(10)
_cell_formula_units_Z 2
_cell_length_a 6.2746(4)
_cell_length_b 7.5373(5)
_cell_length_c 13.4783(8)
_cell_measurement_reflns_used 359
_cell_measurement_temperature 296(2)
_cell_measurement_theta_max 24.67
_cell_measurement_theta_min 2.06
_cell_volume 571.98(6)
_computing_cell_refinement 'SAINT (Bruker, 2016)'
_computing_data_collection 'SMART Apex2 (Bruker, 2016)'
_computing_data_reduction 'SAINT (Bruker, 2016)'
_computing_molecular_graphics 'SHELXL (Sheldrick, 2016)'
_computing_publication_material 'SHELXTL (Sheldrick, 206)'
_computing_structure_refinement 'SHELXL-2014/7 (Sheldrick, 2016)'
_computing_structure_solution 'SHELXS (Sheldrick, 2016)'
_diffrn_ambient_temperature 296(2)
_diffrn_detector_area_resol_mean 83.33
_diffrn_measured_fraction_theta_full 0.998
_diffrn_measured_fraction_theta_max 0.990
_diffrn_measurement_device_type 'Bruker Smart Apex2 CCD area detector'
_diffrn_measurement_method '\w scans'
_diffrn_radiation_type MoK\a
_diffrn_radiation_wavelength 0.71073
_diffrn_reflns_av_R_equivalents 0.0228
_diffrn_reflns_av_unetI/netI 0.0293
_diffrn_reflns_Laue_measured_fraction_full 0.998
_diffrn_reflns_Laue_measured_fraction_max 0.990
_diffrn_reflns_limit_h_max 8
_diffrn_reflns_limit_h_min -8
_diffrn_reflns_limit_k_max 10
_diffrn_reflns_limit_k_min -9
_diffrn_reflns_limit_l_max 17
_diffrn_reflns_limit_l_min -17
_diffrn_reflns_number 7280
_diffrn_reflns_point_group_measured_fraction_full 0.998
_diffrn_reflns_point_group_measured_fraction_max 0.990
_diffrn_reflns_theta_full 25.242
_diffrn_reflns_theta_max 28.285
_diffrn_reflns_theta_min 2.960
_diffrn_source 'fine-focus sealed tube'
_exptl_absorpt_coefficient_mu 6.010
_exptl_absorpt_correction_T_max 0.919
_exptl_absorpt_correction_T_min 0.254
_exptl_absorpt_correction_type multi-scan
_exptl_crystal_colour colorless
_exptl_crystal_density_diffrn 3.209
_exptl_crystal_description prism
_exptl_crystal_F_000 514
_exptl_crystal_size_max 0.200
_exptl_crystal_size_mid 0.050
_exptl_crystal_size_min 0.050
_refine_diff_density_max 1.206
_refine_diff_density_min -0.934
_refine_diff_density_rms 0.134
_refine_ls_extinction_coef 0.0059(4)
_refine_ls_extinction_expression Fc^*^=kFc[1+0.001xFc^2^\l^3^/sin(2\q)]^-1/4^
_refine_ls_extinction_method 'SHELXL-2016/6 (Sheldrick 2016)'
_refine_ls_goodness_of_fit_ref 1.061
_refine_ls_hydrogen_treatment undef
_refine_ls_matrix_type full
_refine_ls_number_parameters 245
_refine_ls_number_reflns 2807
_refine_ls_number_restraints 0
_refine_ls_restrained_S_all 1.061
_refine_ls_R_factor_all 0.0210
_refine_ls_R_factor_gt 0.0190
_refine_ls_shift/su_max 0.002
_refine_ls_shift/su_mean 0.000
_refine_ls_structure_factor_coef Fsqd
_refine_ls_weighting_details 'w=1/[\s^2^(Fo^2^)+(0.0172P)^2^+0.7729P] where P=(Fo^2^+2Fc^2^)/3'
_refine_ls_weighting_scheme calc
_refine_ls_wR_factor_gt 0.0423
_refine_ls_wR_factor_ref 0.0431
_reflns_Friedel_coverage 0.000
_reflns_number_gt 2633
_reflns_number_total 2807
_reflns_threshold_expression 'I > 2\s(I)'
_cod_data_source_file d0dt02586k2.cif
_cod_data_source_block a
_cod_depositor_comments 'Adding full bibliography for 7705346.cif.'
_cod_database_code 7705346
_publcif_datablock.id {f6361865-f3f6-4218-9c14-cd7b0ca0052a}

_shelx_shelxl_version_number 2016/6
_shelx_space_group_comment
;
The symmetry employed for this shelxl refinement is uniquely defined
by the following loop, which should always be used as a source of
symmetry information in preference to the above space-group names.
They are only intended as comments.
;
_shelx_estimated_absorpt_t_min 0.379
_shelx_estimated_absorpt_t_max 0.753
_publcif_funding_html
;
;

loop_
_space_group_symop_operation_xyz
'x, y, z'
'-x, -y, -z'

loop_
_atom_site_label
_atom_site_type_symbol
_atom_site_fract_x
_atom_site_fract_y
_atom_site_fract_z
_atom_site_U_iso_or_equiv
_atom_site_adp_type
_atom_site_occupancy
_atom_site_site_symmetry_order
_atom_site_calc_flag
_atom_site_refinement_flags_posn
_atom_site_refinement_flags_adp
_atom_site_refinement_flags_occupancy
_atom_site_disorder_assembly
_atom_site_disorder_group
Na1 Na 0.6340(3) 0.3864(2) 0.22853(12) 0.0231(3) Uani 1 1 d . . . . .
Na2 Na 0.0920(3) 0.3120(2) 0.10828(10) 0.0209(3) Uani 1 1 d . . . . .
Na3 Na 0.7487(2) 0.2624(2) 0.52279(11) 0.0211(3) Uani 1 1 d . . . . .
Gd1 Gd 0.91893(2) 0.24898(2) 0.83231(2) 0.00530(6) Uani 1 1 d . . . . .
B1 B 0.3803(6) 0.6358(5) -0.0011(3) 0.0083(6) Uani 1 1 d . . . . .
B2 B 0.7276(6) 0.9418(5) 0.0134(3) 0.0084(6) Uani 1 1 d . . . . .
B3 B 0.6116(6) 0.7971(5) 0.1727(2) 0.0065(6) Uani 1 1 d . . . . .
B4 B 0.6280(6) 1.0168(5) 0.3139(3) 0.0081(6) Uani 1 1 d . . . . .
B5 B 0.8947(6) 0.8478(5) 0.3410(2) 0.0065(6) Uani 1 1 d . . . . .
B6 B 0.7960(6) 0.7174(5) 0.5117(3) 0.0079(6) Uani 1 1 d . . . . .
B7 B 0.6848(6) 0.8702(5) 0.6430(2) 0.0062(6) Uani 1 1 d . . . . .
B8 B 0.8341(6) 0.6091(5) 0.6802(3) 0.0084(6) Uani 1 1 d . . . . .
O1 O 0.8377(4) 0.5874(3) 0.57699(16) 0.0101(4) Uani 1 1 d . . . . .
O2 O 0.5574(4) 1.1485(3) 0.35225(16) 0.0085(4) Uani 1 1 d . . . . .
O3 O 0.8304(4) 1.0075(3) 0.36197(15) 0.0079(4) Uani 1 1 d . . . . .
O4 O 0.7826(4) 0.9290(3) 0.11684(16) 0.0098(4) Uani 1 1 d . . . . .
O5 O 0.5488(4) 0.7775(3) -0.04565(16) 0.0127(5) Uani 1 1 d . . . . .
O6 O 0.8745(4) 0.7215(3) 0.42408(15) 0.0087(4) Uani 1 1 d . . . . .
O7 O 0.7443(4) 0.7204(3) 0.24680(15) 0.0065(4) Uani 1 1 d . . . . .
O8 O 0.1968(4) 0.4940(3) -0.05969(17) 0.0133(5) Uani 1 1 d . . . . .
O9 O 1.1442(4) 0.9260(3) 0.32523(16) 0.0074(4) Uani 1 1 d . . . . .
O10 O 0.7384(4) 0.7327(3) 0.71033(15) 0.0084(4) Uani 1 1 d . . . . .
O11 O 0.6743(4) 0.8204(3) 0.53601(15) 0.0077(4) Uani 1 1 d . . . . .
O12 O 0.4083(4) 0.6447(3) 0.10459(15) 0.0083(4) Uani 1 1 d . . . . .
O13 O 0.9241(4) 0.5126(3) 0.74583(16) 0.0109(4) Uani 1 1 d . . . . .
O14 O 0.5011(4) 0.9045(3) 0.22464(16) 0.0090(4) Uani 1 1 d . . . . .
O15 O 0.8404(4) 1.1017(3) -0.02783(16) 0.0117(4) Uani 1 1 d . . . . .

loop_
_atom_site_aniso_label
_atom_site_aniso_U_11
_atom_site_aniso_U_22
_atom_site_aniso_U_33
_atom_site_aniso_U_23
_atom_site_aniso_U_13
_atom_site_aniso_U_12
Na1 0.0195(7) 0.0154(7) 0.0373(9) 0.0102(6) 0.0141(6) 0.0063(6)
Na2 0.0267(8) 0.0196(7) 0.0132(7) -0.0047(5) 0.0008(6) 0.0076(6)
Na3 0.0158(7) 0.0250(8) 0.0220(8) -0.0067(6) -0.0050(6) 0.0118(6)
Gd1 0.00525(8) 0.00582(8) 0.00440(8) 0.00051(5) 0.00091(5) 0.00185(5)
B1 0.0097(16) 0.0098(16) 0.0071(15) 0.0019(12) 0.0010(12) 0.0060(13)
B2 0.0076(15) 0.0114(16) 0.0078(16) 0.0009(12) 0.0024(12) 0.0053(13)
B3 0.0062(15) 0.0063(15) 0.0057(15) -0.0019(12) 0.0008(12) 0.0014(12)
B4 0.0092(16) 0.0071(15) 0.0081(15) 0.0028(12) 0.0045(12) 0.0021(13)
B5 0.0079(15) 0.0074(15) 0.0050(15) 0.0000(12) 0.0006(12) 0.0043(12)
B6 0.0079(16) 0.0077(15) 0.0078(15) 0.0010(12) 0.0002(12) 0.0034(13)
B7 0.0062(15) 0.0070(15) 0.0060(15) 0.0003(11) 0.0009(12) 0.0032(12)
B8 0.0092(16) 0.0072(15) 0.0091(16) 0.0025(12) 0.0035(13) 0.0027(13)
O1 0.0162(11) 0.0109(10) 0.0067(10) 0.0015(8) 0.0034(8) 0.0086(9)
O2 0.0050(10) 0.0100(10) 0.0117(11) -0.0001(8) 0.0025(8) 0.0040(8)
O3 0.0066(10) 0.0100(10) 0.0076(10) -0.0016(8) -0.0005(8) 0.0049(8)
O4 0.0084(10) 0.0117(10) 0.0069(10) 0.0016(8) 0.0021(8) 0.0014(8)
O5 0.0131(11) 0.0119(11) 0.0082(11) 0.0001(8) 0.0017(9) 0.0003(9)
O6 0.0127(11) 0.0107(10) 0.0053(10) 0.0023(8) 0.0025(8) 0.0071(9)
O7 0.0072(10) 0.0074(10) 0.0050(10) -0.0004(8) -0.0005(8) 0.0040(8)
O8 0.0113(11) 0.0121(11) 0.0109(11) -0.0030(8) 0.0004(9) -0.0001(9)
O9 0.0050(10) 0.0068(10) 0.0110(10) -0.0008(8) 0.0022(8) 0.0028(8)
O10 0.0115(11) 0.0104(10) 0.0066(10) 0.0016(8) 0.0027(8) 0.0074(9)
O11 0.0085(10) 0.0115(10) 0.0054(10) 0.0005(8) 0.0011(8) 0.0065(8)
O12 0.0064(10) 0.0083(10) 0.0076(10) 0.0001(8) 0.0005(8) 0.0006(8)
O13 0.0156(11) 0.0132(11) 0.0085(10) 0.0048(8) 0.0048(9) 0.0095(9)
O14 0.0067(10) 0.0124(11) 0.0084(10) -0.0032(8) -0.0006(8) 0.0054(9)
O15 0.0110(11) 0.0121(11) 0.0111(11) 0.0049(9) 0.0036(9) 0.0031(9)

loop_
_atom_type_symbol
_atom_type_description
_atom_type_scat_dispersion_real
_atom_type_scat_dispersion_imag
_atom_type_scat_source
B B 0.0013 0.0007 'International Tables Vol C Tables 4.2.6.8 and 6.1.1.4'
Gd Gd -0.1653 3.9035 'International Tables Vol C Tables 4.2.6.8 and 6.1.1.4'
Na Na 0.0362 0.0249 'International Tables Vol C Tables 4.2.6.8 and 6.1.1.4'
O O 0.0106 0.0060 'International Tables Vol C Tables 4.2.6.8 and 6.1.1.4'

loop_
_geom_angle_atom_site_label_1
_geom_angle_atom_site_label_2
_geom_angle_atom_site_label_3
_geom_angle
_geom_angle_site_symmetry_1
_geom_angle_site_symmetry_3
_geom_angle_publ_flag
O8 B1 O5 119.5(3) . . ?
O8 B1 O12 120.8(3) . . ?
O5 B1 O12 119.7(3) . . ?
O15 B2 O4 121.2(3) . . ?
O15 B2 O5 121.3(3) . . ?
O4 B2 O5 117.4(3) . . ?
O7 B3 O12 113.3(2) . . ?
O7 B3 O4 106.6(2) . . ?
O12 B3 O4 112.1(2) . . ?
O7 B3 O14 110.4(2) . . ?
O12 B3 O14 104.0(2) . . ?
O4 B3 O14 110.5(2) . . ?
O3 B4 O2 118.8(3) . . ?
O3 B4 O14 120.8(3) . . ?
O2 B4 O14 120.3(3) . . ?
O3 B5 O6 111.7(2) . . ?
O3 B5 O9 109.8(2) . . ?
O6 B5 O9 108.9(2) . . ?
O3 B5 O7 113.4(2) . . ?
O6 B5 O7 106.7(2) . . ?
O9 B5 O7 106.0(2) . . ?
O6 B6 O11 125.5(3) . . ?
O6 B6 O1 114.5(3) . . ?
O11 B6 O1 119.9(3) . . ?
O11 B7 O10 112.4(2) . . ?
O11 B7 O9 110.2(2) . 2_776 ?
O10 B7 O9 112.0(2) . 2_776 ?
O11 B7 O2 105.3(2) . 2_676 ?
O10 B7 O2 107.6(2) . 2_676 ?
O9 B7 O2 109.1(2) 2_776 2_676 ?
O13 B8 O10 122.3(3) . . ?
O13 B8 O1 119.4(3) . . ?
O10 B8 O1 118.3(3) . . ?

loop_
_geom_bond_atom_site_label_1
_geom_bond_atom_site_label_2
_geom_bond_distance
_geom_bond_site_symmetry_2
_geom_bond_publ_flag
Na1 O7 2.327(2) . ?
Na1 O2 2.427(3) 1_545 ?
Na1 O10 2.449(2) 2_666 ?
Na1 O13 2.518(3) 2_766 ?
Na1 O5 2.586(3) 2_665 ?
Na1 O8 2.699(3) 2_665 ?
Na2 O15 2.291(3) 1_445 ?
Na2 O13 2.400(2) 2_666 ?
Na2 O12 2.509(2) . ?
Na2 O10 2.562(2) 2_666 ?
Na2 O8 2.706(3) . ?
Na2 O8 2.747(3) 2_565 ?
Na2 O4 2.781(3) 1_445 ?
Na2 O5 2.856(3) 2_665 ?
Na3 O6 2.293(2) 2_766 ?
Na3 O1 2.360(3) . ?
Na3 O2 2.363(2) 1_545 ?
Na3 O11 2.440(2) 2_666 ?
Na3 O9 2.640(2) 2_766 ?
Na3 O1 2.966(3) 2_766 ?
Gd1 O15 2.230(2) 1_546 ?
Gd1 O8 2.239(2) 1_656 ?
Gd1 O13 2.305(2) . ?
Gd1 O9 2.372(2) 2_766 ?
Gd1 O14 2.382(2) 2_666 ?
Gd1 O7 2.470(2) 2_766 ?
Gd1 O4 2.706(2) 2_766 ?
Gd1 O12 2.743(2) 2_666 ?
B1 O8 1.325(4) . ?
B1 O5 1.401(4) . ?
B1 O12 1.401(4) . ?
B2 O15 1.319(4) . ?
B2 O4 1.386(4) . ?
B2 O5 1.403(4) . ?
B3 O7 1.454(4) . ?
B3 O12 1.472(4) . ?
B3 O4 1.472(4) . ?
B3 O14 1.498(4) . ?
B4 O3 1.343(4) . ?
B4 O2 1.369(4) . ?
B4 O14 1.374(4) . ?
B5 O3 1.455(4) . ?
B5 O6 1.467(4) . ?
B5 O9 1.494(4) . ?
B5 O7 1.495(4) . ?
B6 O6 1.357(4) . ?
B6 O11 1.362(4) . ?
B6 O1 1.393(4) . ?
B7 O11 1.470(4) . ?
B7 O10 1.481(4) . ?
B7 O9 1.482(4) 2_776 ?
B7 O2 1.483(4) 2_676 ?
B8 O13 1.336(4) . ?
B8 O10 1.387(4) . ?
B8 O1 1.404(4) . ?

loop_
_publcif_info_exptl_table_extra_item
sin_theta_over_lambda_max

loop_
_publcif_info_exptl_table_header_item
?
